data_4307850
loop_
_publ_author_name
'Anna F. A. Peacock'
'Abraha Habtemariam'
'Stephen A. Moggach'
'Alessandro Prescimone'
'Simon Parsons'
'Peter J. Sadler'

_publ_section_title
;
Chloro Half-Sandwich Osmium(II) Complexes: Influence of Chelated
N,N-Ligands on Hydrolysis, Guanine Binding, and Cytotoxicity
;
_journal_name_full 'Inorganic Chemistry'
_journal_page_first 4049
_journal_page_last 4059
_journal_paper_doi 10.1021/ic062350d
_journal_volume 46
_journal_year 2007
_chemical_compound_source
;
?
;
_chemical_formula_moiety ' C22 H22 Cl1 F6 N2 Os1 P1 '
_chemical_formula_sum 'C22 H22 Cl F6 N2 Os P'
_chemical_formula_weight 685.04
_space_group_IT_number 61
_symmetry_cell_setting orthorhombic
_symmetry_space_group_name_Hall '-P 2ac 2ab'
_symmetry_space_group_name_H-M 'P b c a'
_atom_sites_solution_hydrogens geom
_atom_sites_solution_primary direct
_audit_creation_date 06-30-01
_audit_creation_method CRYSTALS_ver_12-03-99
_cell_angle_alpha 90
_cell_angle_beta 90
_cell_angle_gamma 90
_cell_formula_units_Z 8
_cell_length_a 12.7769(3)
_cell_length_b 13.3958(2)
_cell_length_c 26.6395(6)
_cell_measurement_reflns_used 0
_cell_measurement_temperature 293
_cell_measurement_theta_max 0
_cell_measurement_theta_min 0
_cell_volume 4559.53(16)
_computing_cell_refinement
; 
 USER DEFINED 6 
;
_computing_data_collection
; 
 DATA COLLECTION 
;
_computing_data_reduction
; 
 USER DEFINED 5 
;
_computing_molecular_graphics
; 
 CAMERON (Watkin et al 1996) 
;
_computing_publication_material
; 
 CRYSTALS (Watkin et al 2003) 
;
_computing_structure_refinement
; 
 CRYSTALS (Watkin et al 2003) 
;
_computing_structure_solution
; 
 SIR92 (Altomare et al, 1994) 
;
_diffrn_ambient_temperature 293
_diffrn_measured_fraction_theta_full 0.998
_diffrn_measured_fraction_theta_max 0.948
_diffrn_measurement_device_type
; 
Unknown 
;
_diffrn_measurement_method \w/2\q
_diffrn_radiation_monochromator graphite
_diffrn_radiation_type 'Mo K\a'
_diffrn_radiation_wavelength 0.71073
_diffrn_reflns_av_R_equivalents 0.03
_diffrn_reflns_limit_h_max 17
_diffrn_reflns_limit_h_min -13
_diffrn_reflns_limit_k_max 18
_diffrn_reflns_limit_k_min -18
_diffrn_reflns_limit_l_max 30
_diffrn_reflns_limit_l_min -36
_diffrn_reflns_number 33474
_diffrn_reflns_theta_full 28.457
_diffrn_reflns_theta_max 29.955
_diffrn_reflns_theta_min 2.209
_diffrn_standards_decay_% 0.00
_diffrn_standards_interval_count 0
_diffrn_standards_interval_time 0
_diffrn_standards_number 0
_exptl_absorpt_coefficient_mu 5.843
_exptl_absorpt_correction_T_max 0.00
_exptl_absorpt_correction_T_min 0.00
_exptl_absorpt_correction_type none
_exptl_crystal_colour ' yellow '
_exptl_crystal_density_diffrn 1.996
_exptl_crystal_description ' block '
_exptl_crystal_F_000 2640
_exptl_crystal_size_max 0.36
_exptl_crystal_size_mid 0.16
_exptl_crystal_size_min 0.14
_refine_diff_density_max 2.08
_refine_diff_density_min -1.39
_refine_ls_extinction_method None
_refine_ls_goodness_of_fit_ref 0.5990
_refine_ls_hydrogen_treatment mixed
_refine_ls_matrix_type full
_refine_ls_number_parameters 298
_refine_ls_number_reflns 6264
_refine_ls_number_restraints 0
_refine_ls_R_factor_all 0.0480
_refine_ls_R_factor_gt 0.0255
_refine_ls_shift/su_max 0.002325
_refine_ls_structure_factor_coef Fsqd
_refine_ls_weighting_details
;
 p=P(6)*max(Fo^2^,0) + (1-P(6))Fc^2^ 
 Method = SHELXL 97 (Sheldrick, 1997) 
 W = 1. / [Sigma^2^(F*)+(P(1)p)^2^+P(2)p+P(4)+P(5)Sin(theta) ] 
 P(i) are: 
 0.00 0.00 0.00 0.00 0.00 0.333 
;
_refine_ls_weighting_scheme calc
_refine_ls_wR_factor_all 0.0655
_refine_ls_wR_factor_gt 0.0597
_refine_ls_wR_factor_ref 0.0655
_reflns_limit_h_max 17
_reflns_limit_h_min 0
_reflns_limit_k_max 18
_reflns_limit_k_min 0
_reflns_limit_l_max 36
_reflns_limit_l_min 0
_reflns_number_gt 3923
_reflns_number_total 6264
_reflns_threshold_expression I>2.00u(I)
_cod_data_source_file ic062350d-file008.cif
_cod_data_source_block CRYSTALS_cif
_cod_depositor_comments
;
The following automatic conversions were performed:
'_symmetry_cell_setting' value 'Orthorhombic' changed to 'orthorhombic'
according to '/home/saulius/struct/CIF-dictionaries/cif_core.dic'
dictionary named 'cif_core.dic' version 2.4.1 from 2010-06-29.

Automatic conversion script
Id: cif_fix_enum 1527 2010-12-29 10:47:43Z saulius 
;
_cod_original_sg_symbol_H-M 'P b c a '
_cod_original_formula_sum ' C22 H22 Cl1 F6 N2 Os1 P1 '
_cod_database_code 4307850

loop_
_symmetry_equiv_pos_as_xyz
x,y,z
-x,-y,-z
-x+1/2,y+1/2,z
x+1/2,-y+1/2,-z
x,-y+1/2,z+1/2
-x,y+1/2,-z+1/2
-x+1/2,-y,z+1/2
x+1/2,y,-z+1/2

loop_
_atom_site_label
_atom_site_type_symbol
_atom_site_fract_x
_atom_site_fract_y
_atom_site_fract_z
_atom_site_U_iso_or_equiv
_atom_site_occupancy
_atom_site_adp_type
_atom_site_refinement_flags_posn
_atom_site_refinement_flags_adp
_atom_site_refinement_flags_occupancy
_atom_site_disorder_assembly
_atom_site_disorder_group
_atom_site_attached_hydrogens
C110 C 1.1465(3) 0.2162(3) 0.07967(16) 0.0316 1.0000 Uani . . . . . .
C111 C 1.0726(3) 0.1958(3) 0.11885(15) 0.0254 1.0000 Uani . . . . . .
C112 C 1.0927(3) 0.1358(3) 0.16122(16) 0.0298 1.0000 Uani . . . . . .
C113 C 1.0146(3) 0.1199(3) 0.19488(15) 0.0301 1.0000 Uani . . . . . .
C114 C 0.9166(3) 0.1636(3) 0.18828(14) 0.0249 1.0000 Uani . . . . . .
N11 N 0.8956(2) 0.2241(2) 0.14918(11) 0.0202 1.0000 Uani . . . . . .
C12 C 0.9729(3) 0.2380(3) 0.11457(14) 0.0198 1.0000 Uani . . . . . .
C13 C 0.9465(3) 0.2989(2) 0.07284(13) 0.0184 1.0000 Uani . . . . . .
N14 N 0.8484(2) 0.3382(2) 0.07294(10) 0.0186 1.0000 Uani . . . . . .
C15 C 0.8215(3) 0.3939(3) 0.03391(13) 0.0217 1.0000 Uani . . . . . .
C16 C 0.8874(3) 0.4111(3) -0.00687(14) 0.0258 1.0000 Uani . . . . . .
C17 C 0.9865(3) 0.3730(3) -0.00687(14) 0.0269 1.0000 Uani . . . . . .
C18 C 1.0193(3) 0.3154(3) 0.03434(14) 0.0244 1.0000 Uani . . . . . .
C19 C 1.1211(3) 0.2721(3) 0.03932(16) 0.0307 1.0000 Uani . . . . . .
C21 C 0.7497(3) 0.3679(3) 0.20803(12) 0.0255 1.0000 Uani . . . . . .
C220 C 0.4000(3) 0.3617(3) 0.11775(17) 0.0339 1.0000 Uani . . . . . .
C22 C 0.6771(3) 0.2871(3) 0.20780(14) 0.0263 1.0000 Uani . . . . . .
C23 C 0.6015(3) 0.2795(3) 0.16987(14) 0.0235 1.0000 Uani . . . . . .
C24 C 0.5910(3) 0.3541(3) 0.13150(13) 0.0213 1.0000 Uani . . . . . .
C25 C 0.6623(3) 0.4350(3) 0.13307(13) 0.0226 1.0000 Uani . . . . . .
C26 C 0.7420(3) 0.4415(3) 0.17048(14) 0.0246 1.0000 Uani . . . . . .
C27 C 0.8347(3) 0.3735(3) 0.24746(15) 0.0348 1.0000 Uani . . . . . .
C28 C 0.5054(3) 0.3425(3) 0.09274(14) 0.0253 1.0000 Uani . . . . . .
C29 C 0.5170(3) 0.4091(4) 0.04707(17) 0.0405 1.0000 Uani . . . . . .
P1 P 1.09338(8) 0.51843(8) 0.16166(4) 0.0267 1.0000 Uani . . . . . .
F1 F 1.0808(2) 0.4110(2) 0.18566(13) 0.0682 1.0000 Uani . . . . . .
F2 F 1.1050(2) 0.6255(2) 0.13657(11) 0.0544 1.0000 Uani . . . . . .
F3 F 0.98888(18) 0.55476(18) 0.18925(10) 0.0403 1.0000 Uani . . . . . .
F4 F 1.1970(2) 0.4845(2) 0.13412(11) 0.0579 1.0000 Uani . . . . . .
F5 F 1.1621(2) 0.5544(2) 0.20793(11) 0.0646 1.0000 Uani . . . . . .
F6 F 1.0257(2) 0.4837(2) 0.11489(11) 0.0596 1.0000 Uani . . . . . .
Cl1 Cl 0.72207(7) 0.15114(6) 0.08313(3) 0.0228 1.0000 Uani . . . . . .
Os1 Os 0.754211(10) 0.296654(9) 0.133798(4) 0.0164 1.0000 Uani . . . . . .
H1101 H 1.2187(3) 0.1879(3) 0.08236(16) 0.0405 1.0000 Uiso R . . . . .
H1121 H 1.1635(3) 0.1058(3) 0.16652(16) 0.0376 1.0000 Uiso R . . . . .
H1131 H 1.0274(3) 0.0763(3) 0.22473(15) 0.0382 1.0000 Uiso R . . . . .
H1141 H 0.8596(3) 0.1494(3) 0.21303(14) 0.0313 1.0000 Uiso R . . . . .
H151 H 0.7502(3) 0.4247(3) 0.03376(13) 0.0258 1.0000 Uiso R . . . . .
H161 H 0.8623(3) 0.4514(3) -0.03608(14) 0.0328 1.0000 Uiso R . . . . .
H171 H 1.0352(3) 0.3863(3) -0.03549(14) 0.0332 1.0000 Uiso R . . . . .
H191 H 1.1744(3) 0.2839(3) 0.01250(16) 0.0379 1.0000 Uiso R . . . . .
H2201 H 0.3426(3) 0.3540(3) 0.09250(17) 0.0443 1.0000 Uiso R . . . . .
H2202 H 0.3987(3) 0.4310(3) 0.13170(17) 0.0443 1.0000 Uiso R . . . . .
H2203 H 0.3895(3) 0.3125(3) 0.14556(17) 0.0443 1.0000 Uiso R . . . . .
H221 H 0.6804(3) 0.2353(3) 0.23476(14) 0.0336 1.0000 Uiso R . . . . .
H231 H 0.5538(3) 0.2204(3) 0.16951(14) 0.0310 1.0000 Uiso R . . . . .
H251 H 0.6571(3) 0.4884(3) 0.10695(13) 0.0289 1.0000 Uiso R . . . . .
H261 H 0.7923(3) 0.4987(3) 0.17013(14) 0.0313 1.0000 Uiso R . . . . .
H271 H 0.8775(3) 0.4350(3) 0.24191(15) 0.0449 1.0000 Uiso R . . . . .
H272 H 0.8028(3) 0.3757(3) 0.28171(15) 0.0449 1.0000 Uiso R . . . . .
H273 H 0.8806(3) 0.3133(3) 0.24458(15) 0.0449 1.0000 Uiso R . . . . .
H281 H 0.5114(3) 0.2730(3) 0.07935(14) 0.0327 1.0000 Uiso R . . . . .
H291 H 0.5862(3) 0.3962(4) 0.03072(17) 0.0485 1.0000 Uiso R . . . . .
H292 H 0.5131(3) 0.4805(4) 0.05776(17) 0.0485 1.0000 Uiso R . . . . .
H293 H 0.4595(3) 0.3946(4) 0.02269(17) 0.0485 1.0000 Uiso R . . . . .

loop_
_atom_site_aniso_label
_atom_site_aniso_U_11
_atom_site_aniso_U_22
_atom_site_aniso_U_33
_atom_site_aniso_U_23
_atom_site_aniso_U_13
_atom_site_aniso_U_12
C110 0.0219(18) 0.033(2) 0.040(2) -0.0076(19) 0.0025(17) 0.0019(17)
C111 0.0233(18) 0.022(2) 0.031(2) -0.0062(16) -0.0016(15) 0.0001(16)
C112 0.027(2) 0.027(2) 0.036(2) -0.0029(18) -0.0075(17) 0.0047(17)
C113 0.036(2) 0.028(2) 0.027(2) 0.0039(17) -0.0088(17) 0.0050(18)
C114 0.030(2) 0.0261(19) 0.0180(17) 0.0010(15) -0.0008(15) -0.0009(16)
N11 0.0209(14) 0.0210(16) 0.0188(14) 0.0002(12) -0.0008(12) -0.0027(12)
C12 0.0200(16) 0.0188(17) 0.0206(18) -0.0026(14) 0.0005(14) -0.0030(14)
C13 0.0185(16) 0.0185(17) 0.0180(17) -0.0025(14) 0.0019(13) -0.0034(14)
N14 0.0188(14) 0.0198(15) 0.0171(14) -0.0007(12) 0.0015(11) 0.0000(12)
C15 0.0212(17) 0.0211(17) 0.0227(18) 0.0039(15) 0.0033(14) 0.0005(15)
C16 0.032(2) 0.026(2) 0.0188(18) 0.0052(15) 0.0044(16) -0.0058(17)
C17 0.035(2) 0.023(2) 0.0228(19) -0.0021(16) 0.0122(16) -0.0080(17)
C18 0.0246(18) 0.0247(19) 0.0238(19) -0.0049(15) 0.0063(15) -0.0050(15)
C19 0.0238(19) 0.036(2) 0.032(2) -0.0032(18) 0.0100(17) -0.0006(17)
C21 0.0258(17) 0.0320(19) 0.0185(15) -0.0059(14) 0.0032(17) 0.0003(18)
C220 0.0230(19) 0.034(2) 0.045(2) -0.006(2) 0.0022(17) 0.0015(18)
C22 0.0297(19) 0.033(2) 0.0158(17) 0.0016(16) 0.0097(15) -0.0004(17)
C23 0.0222(17) 0.024(2) 0.0238(19) 0.0017(16) 0.0083(15) -0.0047(15)
C24 0.0202(16) 0.0213(17) 0.0224(18) 0.0002(15) 0.0066(15) 0.0020(14)
C25 0.0284(19) 0.0181(17) 0.0212(19) -0.0013(15) 0.0077(16) 0.0003(15)
C26 0.0283(19) 0.0229(17) 0.0226(16) -0.0067(14) 0.0087(18) -0.0011(16)
C27 0.040(2) 0.041(2) 0.023(2) -0.0091(19) -0.0009(17) 0.000(2)
C28 0.0242(18) 0.0224(19) 0.029(2) -0.0035(16) 0.0026(16) 0.0024(15)
C29 0.030(2) 0.056(3) 0.035(2) 0.009(2) -0.0038(19) 0.001(2)
P1 0.0226(5) 0.0260(5) 0.0314(6) -0.0020(4) 0.0021(4) 0.0017(4)
F1 0.071(2) 0.0399(17) 0.094(3) 0.0245(17) 0.0162(19) 0.0099(15)
F2 0.0583(18) 0.0357(16) 0.069(2) 0.0148(14) 0.0178(15) -0.0008(13)
F3 0.0318(13) 0.0513(16) 0.0379(15) 0.0049(12) 0.0129(11) 0.0119(12)
F4 0.0352(15) 0.0632(19) 0.075(2) -0.0157(16) 0.0142(15) 0.0164(15)
F5 0.0509(18) 0.098(3) 0.0444(18) -0.0211(17) -0.0157(15) 0.0026(16)
F6 0.0487(18) 0.079(2) 0.0514(19) -0.0235(18) -0.0050(15) -0.0102(16)
Cl1 0.0253(4) 0.0208(4) 0.0223(4) -0.0011(3) -0.0058(3) -0.0003(3)
Os1 0.01754(7) 0.01709(7) 0.01459(6) 0.00113(5) 0.00175(6) -0.00183(6)

loop_
_atom_type_symbol
_atom_type_scat_dispersion_real
_atom_type_scat_dispersion_imag
_atom_type_scat_Cromer_Mann_a1
_atom_type_scat_Cromer_Mann_b1
_atom_type_scat_Cromer_Mann_a2
_atom_type_scat_Cromer_Mann_b2
_atom_type_scat_Cromer_Mann_a3
_atom_type_scat_Cromer_Mann_b3
_atom_type_scat_Cromer_Mann_a4
_atom_type_scat_Cromer_Mann_b4
_atom_type_scat_Cromer_Mann_c
_atom_type_scat_source
'C   ' 0.0033 0.0016 2.3100 20.8439 1.0200 10.2075 1.5886 0.5687 0.8650 51.6512 0.2156 International_Tables_Vol_IV_Table_2.2B
'H   ' 0.0000 0.0000 0.4930 10.5109 0.3229 26.1257 0.1402 3.1424 0.0408 57.7998 0.0030 International_Tables_Vol_IV_Table_2.2B
'N   ' 0.0061 0.0033 12.2126 0.0057 3.1322 9.8933 2.0125 28.9975 1.1663 0.5826 -11.5290 International_Tables_Vol_IV_Table_2.2B
'F   ' 0.0171 0.0103 3.5392 10.2825 2.6412 4.2944 1.5170 0.2615 1.0243 26.1476 0.2776 International_Tables_Vol_IV_Table_2.2B
'P   ' 0.1023 0.0942 6.4345 1.9067 4.1791 27.1570 1.7800 0.5260 1.4908 68.1645 1.1149 International_Tables_Vol_IV_Table_2.2B
'Cl  ' 0.1484 0.1585 11.4604 0.0104 7.1964 1.1662 6.2556 18.5194 1.6455 47.7784 -9.5574 International_Tables_Vol_IV_Table_2.2B
'Os  ' -1.2165 7.6030 28.1894 1.6290 16.1550 8.9795 14.9305 0.3827 5.6759 48.1647 11.0005 International_Tables_Vol_IV_Table_2.2B

loop_
_geom_angle_atom_site_label_1
_geom_angle_site_symmetry_1
_geom_angle_atom_site_label_2
_geom_angle_site_symmetry_2
_geom_angle_atom_site_label_3
_geom_angle_site_symmetry_3
_geom_angle
_geom_angle_publ_flag
C111 . C110 . C19 . 121.9(4) yes
C111 . C110 . H1101 . 118.874 no
C19 . C110 . H1101 . 119.267 no
C110 . C111 . C112 . 124.9(4) yes
C110 . C111 . C12 . 117.6(4) yes
C112 . C111 . C12 . 117.5(4) yes
C111 . C112 . C113 . 119.0(3) yes
C111 . C112 . H1121 . 120.458 no
C113 . C112 . H1121 . 120.556 no
C112 . C113 . C114 . 120.8(4) yes
C112 . C113 . H1131 . 119.785 no
C114 . C113 . H1131 . 119.462 no
C113 . C114 . N11 . 121.9(3) yes
C113 . C114 . H1141 . 119.411 no
N11 . C114 . H1141 . 118.649 no
C114 . N11 . C12 . 117.4(3) yes
C114 . N11 . Os1 . 127.1(2) yes
C12 . N11 . Os1 . 115.5(2) yes
C111 . C12 . N11 . 123.4(3) yes
C111 . C12 . C13 . 120.8(3) yes
N11 . C12 . C13 . 115.8(3) yes
C12 . C13 . N14 . 116.1(3) yes
C12 . C13 . C18 . 120.4(3) yes
N14 . C13 . C18 . 123.5(3) yes
C13 . N14 . C15 . 117.1(3) yes
C13 . N14 . Os1 . 115.4(2) yes
C15 . N14 . Os1 . 127.4(2) yes
N14 . C15 . C16 . 123.2(3) yes
N14 . C15 . H151 . 118.150 no
C16 . C15 . H151 . 118.643 no
C15 . C16 . C17 . 119.9(3) yes
C15 . C16 . H161 . 120.150 no
C17 . C16 . H161 . 119.926 no
C16 . C17 . C18 . 118.8(3) yes
C16 . C17 . H171 . 120.693 no
C18 . C17 . H171 . 120.502 no
C17 . C18 . C13 . 117.4(3) yes
C17 . C18 . C19 . 124.5(4) yes
C13 . C18 . C19 . 118.1(3) yes
C18 . C19 . C110 . 121.2(4) yes
C18 . C19 . H191 . 119.300 no
C110 . C19 . H191 . 119.540 no
C22 . C21 . C26 . 118.9(3) yes
C22 . C21 . C27 . 120.6(3) yes
C26 . C21 . C27 . 120.5(3) yes
C22 . C21 . Os1 . 71.5(2) yes
C26 . C21 . Os1 . 70.53(19) yes
C27 . C21 . Os1 . 128.9(3) yes
C28 . C220 . H2201 . 109.656 no
C28 . C220 . H2202 . 109.458 no
H2201 . C220 . H2202 . 109.476 no
C28 . C220 . H2203 . 109.285 no
H2201 . C220 . H2203 . 109.476 no
H2202 . C220 . H2203 . 109.476 no
C21 . C22 . C23 . 120.5(3) yes
C21 . C22 . Os1 . 70.69(19) yes
C23 . C22 . Os1 . 70.6(2) yes
C21 . C22 . H221 . 119.752 no
C23 . C22 . H221 . 119.792 no
Os1 . C22 . H221 . 131.507 no
C22 . C23 . C24 . 121.8(3) yes
C22 . C23 . Os1 . 72.2(2) yes
C24 . C23 . Os1 . 72.41(19) yes
C22 . C23 . H231 . 119.015 no
C24 . C23 . H231 . 119.151 no
Os1 . C23 . H231 . 128.565 no
C23 . C24 . C25 . 116.8(3) yes
C23 . C24 . C28 . 118.8(3) yes
C25 . C24 . C28 . 124.4(3) yes
C23 . C24 . Os1 . 69.60(19) yes
C25 . C24 . Os1 . 70.2(2) yes
C28 . C24 . Os1 . 131.4(2) yes
C24 . C25 . C26 . 121.8(3) yes
C24 . C25 . Os1 . 72.4(2) yes
C26 . C25 . Os1 . 70.3(2) yes
C24 . C25 . H251 . 118.918 no
C26 . C25 . H251 . 119.314 no
Os1 . C25 . H251 . 130.240 no
C25 . C26 . C21 . 120.2(3) yes
C25 . C26 . Os1 . 71.5(2) yes
C21 . C26 . Os1 . 71.9(2) yes
C25 . C26 . H261 . 119.901 no
C21 . C26 . H261 . 119.923 no
Os1 . C26 . H261 . 129.248 no
C21 . C27 . H271 . 109.312 no
C21 . C27 . H272 . 109.973 no
H271 . C27 . H272 . 109.476 no
C21 . C27 . H273 . 109.113 no
H271 . C27 . H273 . 109.476 no
H272 . C27 . H273 . 109.476 no
C220 . C28 . C24 . 108.9(3) yes
C220 . C28 . C29 . 109.7(3) yes
C24 . C28 . C29 . 114.6(3) yes
C220 . C28 . H281 . 112.373 no
C24 . C28 . H281 . 106.529 no
C29 . C28 . H281 . 104.723 no
C28 . C29 . H291 . 109.549 no
C28 . C29 . H292 . 109.272 no
H291 . C29 . H292 . 109.476 no
C28 . C29 . H293 . 109.579 no
H291 . C29 . H293 . 109.476 no
H292 . C29 . H293 . 109.476 no
F1 . P1 . F2 . 178.89(18) yes
F1 . P1 . F3 . 90.37(15) yes
F2 . P1 . F3 . 89.81(14) yes
F1 . P1 . F4 . 90.62(17) yes
F2 . P1 . F4 . 89.20(16) yes
F3 . P1 . F4 . 178.99(16) yes
F1 . P1 . F5 . 91.03(18) yes
F2 . P1 . F5 . 90.06(17) yes
F3 . P1 . F5 . 90.73(15) yes
F4 . P1 . F5 . 89.09(16) yes
F1 . P1 . F6 . 89.74(18) yes
F2 . P1 . F6 . 89.16(17) yes
F3 . P1 . F6 . 89.70(15) yes
F4 . P1 . F6 . 90.47(16) yes
F5 . P1 . F6 . 179.11(18) yes
C24 . Os1 . C22 . 68.04(13) yes
C24 . Os1 . C21 . 81.36(13) yes
C22 . Os1 . C21 . 37.76(13) yes
C24 . Os1 . C25 . 37.39(13) yes
C22 . Os1 . C25 . 79.51(14) yes
C21 . Os1 . C25 . 68.10(14) yes
C24 . Os1 . C23 . 37.99(13) yes
C22 . Os1 . C23 . 37.18(13) yes
C21 . Os1 . C23 . 68.07(14) yes
C25 . Os1 . C23 . 67.37(13) yes
C24 . Os1 . C26 . 68.71(13) yes
C22 . Os1 . C26 . 67.61(14) yes
C21 . Os1 . C26 . 37.56(14) yes
C25 . Os1 . C26 . 38.11(13) yes
C23 . Os1 . C26 . 80.36(13) yes
C24 . Os1 . Cl1 . 96.03(10) yes
C22 . Os1 . Cl1 . 112.20(10) yes
C21 . Os1 . Cl1 . 148.47(10) yes
C25 . Os1 . Cl1 . 126.02(10) yes
C23 . Os1 . Cl1 . 90.53(10) yes
C24 . Os1 . N14 . 115.18(12) yes
C22 . Os1 . N14 . 164.39(12) yes
C21 . Os1 . N14 . 126.63(12) yes
C25 . Os1 . N14 . 94.37(12) yes
C23 . Os1 . N14 . 151.73(13) yes
C24 . Os1 . N11 . 167.45(12) yes
C22 . Os1 . N11 . 100.59(13) yes
C21 . Os1 . N11 . 92.75(13) yes
C25 . Os1 . N11 . 148.89(12) yes
C23 . Os1 . N11 . 129.47(13) yes
C26 . Os1 . Cl1 . 163.97(10) yes
C26 . Os1 . N14 . 98.72(12) yes
Cl1 . Os1 . N14 . 83.06(8) yes
C26 . Os1 . N11 . 112.80(13) yes
Cl1 . Os1 . N11 . 83.17(8) yes
N14 . Os1 . N11 . 77.22(11) yes

loop_
_geom_bond_atom_site_label_1
_geom_bond_site_symmetry_1
_geom_bond_atom_site_label_2
_geom_bond_site_symmetry_2
_geom_bond_distance
_geom_bond_publ_flag
C110 . C111 . 1.433(5) yes
C110 . C19 . 1.349(6) yes
C110 . H1101 . 1.000 no
C111 . C112 . 1.409(6) yes
C111 . C12 . 1.399(5) yes
C112 . C113 . 1.358(5) yes
C112 . H1121 . 1.000 no
C113 . C114 . 1.394(5) yes
C113 . H1131 . 1.000 no
C114 . N11 . 1.347(4) yes
C114 . H1141 . 1.000 no
N11 . C12 . 1.364(4) yes
N11 . Os1 . 2.091(3) yes
C12 . C13 . 1.420(5) yes
C13 . N14 . 1.360(4) yes
C13 . C18 . 1.402(5) yes
N14 . C15 . 1.325(4) yes
N14 . Os1 . 2.094(3) yes
C15 . C16 . 1.394(5) yes
C15 . H151 . 1.000 no
C16 . C17 . 1.365(5) yes
C16 . H161 . 1.000 no
C17 . C18 . 1.406(5) yes
C17 . H171 . 1.000 no
C18 . C19 . 1.430(5) yes
C19 . H191 . 1.000 no
C21 . C22 . 1.425(5) yes
C21 . C26 . 1.408(5) yes
C21 . C27 . 1.513(5) yes
C21 . Os1 . 2.196(3) yes
C220 . C28 . 1.525(5) yes
C220 . H2201 . 1.000 no
C220 . H2202 . 1.000 no
C220 . H2203 . 1.000 no
C22 . C23 . 1.401(5) yes
C22 . Os1 . 2.208(3) yes
C22 . H221 . 1.000 no
C23 . C24 . 1.436(5) yes
C23 . Os1 . 2.187(3) yes
C23 . H231 . 1.000 no
C24 . C25 . 1.416(5) yes
C24 . C28 . 1.512(5) yes
C24 . Os1 . 2.224(3) yes
C25 . C26 . 1.428(5) yes
C25 . Os1 . 2.194(4) yes
C25 . H251 . 1.000 no
C26 . Os1 . 2.178(3) yes
C26 . H261 . 1.000 no
C27 . H271 . 1.000 no
C27 . H272 . 1.000 no
C27 . H273 . 1.000 no
C28 . C29 . 1.516(5) yes
C28 . H281 . 1.000 no
C29 . H291 . 1.000 no
C29 . H292 . 1.000 no
C29 . H293 . 1.000 no
P1 . F1 . 1.583(3) yes
P1 . F2 . 1.590(3) yes
P1 . F3 . 1.600(2) yes
P1 . F4 . 1.581(3) yes
P1 . F5 . 1.588(3) yes
P1 . F6 . 1.587(3) yes
Cl1 . Os1 . 2.4062(9) yes
